data_7217212
loop_
_publ_author_name
'mathur, pavan'
'Kumar, Ravinder'

_publ_section_title
;
 Aerobic Oxidation of 1,10-Phenanthroline to Phen-dione Catalyzed by
 Copper(II) Complexes of a Benzimidazolyl Schiff Base
;
_journal_name_full 'RSC Advances'
_journal_paper_doi 10.1039/C4RA03651D
_journal_year 2014
_chemical_formula_moiety 'C21 H19 N3 O'
_chemical_formula_sum 'C21 H19 N3 O'
_chemical_formula_weight 329.39
_chemical_name_systematic
;
?
;
_space_group_IT_number 14
_symmetry_cell_setting monoclinic
_symmetry_space_group_name_Hall '-P 2ybc'
_symmetry_space_group_name_H-M 'P 1 21/c 1'
_atom_sites_solution_hydrogens geom
_atom_sites_solution_primary direct
_atom_sites_solution_secondary difmap
_audit_creation_method SHELXL-97
_cell_angle_alpha 90.00
_cell_angle_beta 99.094(6)
_cell_angle_gamma 90.00
_cell_formula_units_Z 4
_cell_length_a 13.1445(8)
_cell_length_b 8.7158(5)
_cell_length_c 15.1599(11)
_cell_measurement_reflns_used 2709
_cell_measurement_temperature 298(2)
_cell_measurement_theta_max 25.0
_cell_measurement_theta_min 3.0
_cell_volume 1714.96(19)
_computing_structure_refinement 'SHELXL-97 (Sheldrick, 1997)'
_computing_structure_solution 'SHELXS-97 (Sheldrick, 1990)'
_diffrn_ambient_temperature 298(2)
_diffrn_measured_fraction_theta_full 0.999
_diffrn_measured_fraction_theta_max 0.999
_diffrn_radiation_monochromator graphite
_diffrn_radiation_source 'fine-focus sealed tube'
_diffrn_radiation_type MoK\a
_diffrn_radiation_wavelength 0.71073
_diffrn_reflns_av_R_equivalents 0.0218
_diffrn_reflns_av_sigmaI/netI 0.0225
_diffrn_reflns_limit_h_max 16
_diffrn_reflns_limit_h_min -16
_diffrn_reflns_limit_k_max 10
_diffrn_reflns_limit_k_min -10
_diffrn_reflns_limit_l_max 18
_diffrn_reflns_limit_l_min -17
_diffrn_reflns_number 13105
_diffrn_reflns_theta_full 25.99
_diffrn_reflns_theta_max 25.99
_diffrn_reflns_theta_min 2.92
_exptl_absorpt_coefficient_mu 0.080
_exptl_absorpt_correction_T_max 0.9936
_exptl_absorpt_correction_T_min 0.9904
_exptl_absorpt_correction_type multi-scan
_exptl_absorpt_process_details sadabs
_exptl_crystal_density_diffrn 1.276
_exptl_crystal_density_method 'not measured'
_exptl_crystal_F_000 696
_exptl_crystal_size_max 0.12
_exptl_crystal_size_mid 0.10
_exptl_crystal_size_min 0.08
_refine_diff_density_max 0.183
_refine_diff_density_min -0.159
_refine_diff_density_rms 0.029
_refine_ls_extinction_method none
_refine_ls_goodness_of_fit_ref 1.036
_refine_ls_hydrogen_treatment mixed
_refine_ls_matrix_type full
_refine_ls_number_parameters 231
_refine_ls_number_reflns 3372
_refine_ls_number_restraints 0
_refine_ls_restrained_S_all 1.036
_refine_ls_R_factor_all 0.0591
_refine_ls_R_factor_gt 0.0455
_refine_ls_shift/su_max 0.001
_refine_ls_shift/su_mean 0.000
_refine_ls_structure_factor_coef Fsqd
_refine_ls_weighting_details 'calc w=1/[\s^2^(Fo^2^)+(0.0509P)^2^+0.2864P] where P=(Fo^2^+2Fc^2^)/3'
_refine_ls_weighting_scheme calc
_refine_ls_wR_factor_gt 0.1067
_refine_ls_wR_factor_ref 0.1134
_reflns_number_gt 2709
_reflns_number_total 3372
_reflns_threshold_expression >2sigma(I)
_cod_data_source_file c4ra03651d2.cif
_cod_data_source_block shelxl
_cod_original_sg_symbol_H-M 'P 21/c'
_cod_database_code 7217212

loop_
_symmetry_equiv_pos_as_xyz
'x, y, z'
'-x, y+1/2, -z+1/2'
'-x, -y, -z'
'x, -y-1/2, z-1/2'

loop_
_atom_site_label
_atom_site_type_symbol
_atom_site_fract_x
_atom_site_fract_y
_atom_site_fract_z
_atom_site_U_iso_or_equiv
_atom_site_adp_type
_atom_site_occupancy
_atom_site_symmetry_multiplicity
_atom_site_calc_flag
_atom_site_refinement_flags
C1 C -0.00211(12) 0.33178(17) 0.13651(10) 0.0446(4) Uani 1 1 d .
C2 C -0.04067(13) 0.18757(18) 0.15241(11) 0.0560(4) Uani 1 1 d .
H2 H -0.0016 0.0996 0.1484 0.067 Uiso 1 1 calc R
C3 C -0.13816(15) 0.1787(2) 0.17422(12) 0.0634(5) Uani 1 1 d .
H3 H -0.1656 0.0832 0.1846 0.076 Uiso 1 1 calc R
C4 C -0.19634(14) 0.3098(2) 0.18100(12) 0.0643(5) Uani 1 1 d .
H4 H -0.2615 0.3000 0.1970 0.077 Uiso 1 1 calc R
C5 C -0.16072(12) 0.4541(2) 0.16485(11) 0.0556(4) Uani 1 1 d .
H5 H -0.2002 0.5415 0.1692 0.067 Uiso 1 1 calc R
C6 C -0.06299(11) 0.46217(17) 0.14183(10) 0.0440(4) Uani 1 1 d .
C7 C -0.03425(14) 0.74469(18) 0.11564(12) 0.0595(5) Uani 1 1 d .
H7A H 0.0212 0.8070 0.1450 0.089 Uiso 1 1 calc R
H7B H -0.0939 0.7589 0.1440 0.089 Uiso 1 1 calc R
H7C H -0.0502 0.7741 0.0540 0.089 Uiso 1 1 calc R
C8 C 0.08804(11) 0.52392(17) 0.10699(10) 0.0437(4) Uani 1 1 d .
C9 C 0.17426(12) 0.62017(19) 0.08609(11) 0.0520(4) Uani 1 1 d .
H9A H 0.1859 0.7041 0.1285 0.062 Uiso 1 1 calc R
H9B H 0.1557 0.6638 0.0269 0.062 Uiso 1 1 calc R
C10 C 0.27247(13) 0.5285(2) 0.08977(11) 0.0569(4) Uani 1 1 d .
H10A H 0.2604 0.4431 0.0484 0.068 Uiso 1 1 calc R
H10B H 0.3253 0.5929 0.0711 0.068 Uiso 1 1 calc R
C11 C 0.40054(11) 0.49008(18) 0.22420(11) 0.0478(4) Uani 1 1 d .
H11 H 0.4461 0.5519 0.1991 0.057 Uiso 1 1 calc R
C12 C 0.43558(11) 0.42472(16) 0.30814(10) 0.0435(4) Uani 1 1 d .
C13 C 0.36625(12) 0.32850(17) 0.34743(11) 0.0479(4) Uani 1 1 d .
C14 C 0.40575(14) 0.2553(2) 0.43076(12) 0.0601(5) Uani 1 1 d .
H14 H 0.3635 0.1882 0.4561 0.072 Uiso 1 1 calc R
C15 C 0.50135(15) 0.2810(2) 0.47277(12) 0.0625(5) Uani 1 1 d .
H15 H 0.5231 0.2321 0.5270 0.075 Uiso 1 1 calc R
C16 C 0.57132(12) 0.38008(18) 0.43787(11) 0.0509(4) Uani 1 1 d .
C17 C 0.67013(14) 0.4076(2) 0.48436(13) 0.0651(5) Uani 1 1 d .
H17 H 0.6900 0.3615 0.5397 0.078 Uiso 1 1 calc R
C18 C 0.73811(14) 0.5001(2) 0.45086(14) 0.0681(5) Uani 1 1 d .
H18 H 0.8034 0.5174 0.4830 0.082 Uiso 1 1 calc R
C19 C 0.70886(13) 0.5681(2) 0.36829(14) 0.0657(5) Uani 1 1 d .
H19 H 0.7552 0.6303 0.3444 0.079 Uiso 1 1 calc R
C20 C 0.61200(12) 0.54445(19) 0.32145(12) 0.0579(4) Uani 1 1 d .
H20 H 0.5938 0.5918 0.2662 0.069 Uiso 1 1 calc R
C21 C 0.53955(11) 0.45101(16) 0.35423(10) 0.0444(4) Uani 1 1 d .
N1 N -0.00363(9) 0.58394(14) 0.12168(8) 0.0449(3) Uani 1 1 d .
N2 N 0.09260(9) 0.37358(14) 0.11489(8) 0.0473(3) Uani 1 1 d .
N3 N 0.30862(10) 0.47019(16) 0.17897(9) 0.0512(3) Uani 1 1 d .
O1 O 0.27354(8) 0.30557(14) 0.31143(8) 0.0606(3) Uani 1 1 d .
H3A H 0.2683(14) 0.411(2) 0.2042(12) 0.069(6) Uiso 1 1 d .

loop_
_atom_site_aniso_label
_atom_site_aniso_U_11
_atom_site_aniso_U_22
_atom_site_aniso_U_33
_atom_site_aniso_U_23
_atom_site_aniso_U_13
_atom_site_aniso_U_12
C1 0.0484(9) 0.0409(8) 0.0398(8) -0.0015(6) -0.0074(6) 0.0036(6)
C2 0.0642(11) 0.0437(9) 0.0546(10) -0.0011(7) -0.0073(8) 0.0004(8)
C3 0.0709(12) 0.0601(11) 0.0543(11) 0.0045(8) -0.0053(9) -0.0199(9)
C4 0.0535(10) 0.0827(14) 0.0549(11) -0.0026(9) 0.0026(8) -0.0111(10)
C5 0.0495(9) 0.0652(11) 0.0494(10) -0.0063(8) -0.0003(7) 0.0088(8)
C6 0.0462(8) 0.0456(9) 0.0364(8) -0.0035(6) -0.0052(6) 0.0031(7)
C7 0.0707(11) 0.0419(9) 0.0637(11) 0.0004(8) 0.0033(9) 0.0151(8)
C8 0.0473(9) 0.0438(9) 0.0369(8) -0.0014(6) -0.0033(6) 0.0054(7)
C9 0.0558(10) 0.0538(10) 0.0440(9) 0.0055(7) 0.0004(7) -0.0019(7)
C10 0.0528(10) 0.0710(11) 0.0471(10) 0.0033(8) 0.0082(7) -0.0028(8)
C11 0.0407(8) 0.0470(9) 0.0568(10) 0.0026(7) 0.0113(7) -0.0026(7)
C12 0.0438(8) 0.0386(8) 0.0494(9) 0.0014(6) 0.0111(7) 0.0003(6)
C13 0.0485(9) 0.0419(9) 0.0559(10) -0.0020(7) 0.0160(7) -0.0009(7)
C14 0.0669(11) 0.0556(11) 0.0616(11) 0.0124(8) 0.0222(9) -0.0034(8)
C15 0.0749(12) 0.0629(11) 0.0500(11) 0.0118(8) 0.0110(9) 0.0055(9)
C16 0.0543(10) 0.0456(9) 0.0517(10) -0.0023(7) 0.0053(7) 0.0062(7)
C17 0.0654(12) 0.0661(12) 0.0591(11) -0.0044(9) -0.0050(9) 0.0100(9)
C18 0.0524(11) 0.0629(12) 0.0826(14) -0.0132(10) -0.0087(9) 0.0027(9)
C19 0.0478(10) 0.0563(11) 0.0917(15) -0.0030(10) 0.0075(9) -0.0069(8)
C20 0.0489(10) 0.0545(10) 0.0687(12) 0.0093(8) 0.0042(8) -0.0059(8)
C21 0.0439(8) 0.0361(8) 0.0530(9) -0.0027(6) 0.0078(7) 0.0019(6)
N1 0.0492(7) 0.0380(7) 0.0444(7) -0.0013(5) -0.0017(5) 0.0078(6)
N2 0.0467(7) 0.0421(7) 0.0501(8) -0.0010(6) -0.0010(6) 0.0059(6)
N3 0.0425(8) 0.0565(8) 0.0547(9) 0.0077(6) 0.0075(6) -0.0032(6)
O1 0.0473(7) 0.0637(8) 0.0724(8) 0.0060(6) 0.0142(6) -0.0110(5)

loop_
_atom_type_symbol
_atom_type_description
_atom_type_scat_dispersion_real
_atom_type_scat_dispersion_imag
_atom_type_scat_source
C C 0.0033 0.0016 'International Tables Vol C Tables 4.2.6.8 and 6.1.1.4'
H H 0.0000 0.0000 'International Tables Vol C Tables 4.2.6.8 and 6.1.1.4'
N N 0.0061 0.0033 'International Tables Vol C Tables 4.2.6.8 and 6.1.1.4'
O O 0.0106 0.0060 'International Tables Vol C Tables 4.2.6.8 and 6.1.1.4'

loop_
_geom_angle_atom_site_label_1
_geom_angle_atom_site_label_2
_geom_angle_atom_site_label_3
_geom_angle
N2 C1 C2 130.13(14)
N2 C1 C6 110.09(13)
C2 C1 C6 119.78(15)
C3 C2 C1 118.14(16)
C3 C2 H2 120.9
C1 C2 H2 120.9
C2 C3 C4 121.11(17)
C2 C3 H3 119.4
C4 C3 H3 119.4
C5 C4 C3 122.13(17)
C5 C4 H4 118.9
C3 C4 H4 118.9
C4 C5 C6 116.50(16)
C4 C5 H5 121.7
C6 C5 H5 121.7
N1 C6 C5 132.41(14)
N1 C6 C1 105.27(13)
C5 C6 C1 122.32(15)
N1 C7 H7A 109.5
N1 C7 H7B 109.5
H7A C7 H7B 109.5
N1 C7 H7C 109.5
H7A C7 H7C 109.5
H7B C7 H7C 109.5
N2 C8 N1 113.31(13)
N2 C8 C9 123.84(14)
N1 C8 C9 122.84(13)
C8 C9 C10 111.70(14)
C8 C9 H9A 109.3
C10 C9 H9A 109.3
C8 C9 H9B 109.3
C10 C9 H9B 109.3
H9A C9 H9B 107.9
N3 C10 C9 111.78(13)
N3 C10 H10A 109.3
C9 C10 H10A 109.3
N3 C10 H10B 109.3
C9 C10 H10B 109.3
H10A C10 H10B 107.9
N3 C11 C12 124.54(14)
N3 C11 H11 117.7
C12 C11 H11 117.7
C11 C12 C13 118.32(14)
C11 C12 C21 121.42(13)
C13 C12 C21 120.25(14)
O1 C13 C12 122.87(15)
O1 C13 C14 119.79(14)
C12 C13 C14 117.34(14)
C15 C14 C13 121.82(15)
C15 C14 H14 119.1
C13 C14 H14 119.1
C14 C15 C16 122.63(16)
C14 C15 H15 118.7
C16 C15 H15 118.7
C17 C16 C21 119.78(16)
C17 C16 C15 121.38(16)
C21 C16 C15 118.84(15)
C18 C17 C16 121.79(18)
C18 C17 H17 119.1
C16 C17 H17 119.1
C17 C18 C19 119.13(17)
C17 C18 H18 120.4
C19 C18 H18 120.4
C20 C19 C18 120.43(17)
C20 C19 H19 119.8
C18 C19 H19 119.8
C19 C20 C21 122.04(17)
C19 C20 H20 119.0
C21 C20 H20 119.0
C20 C21 C16 116.82(14)
C20 C21 C12 124.17(14)
C16 C21 C12 119.02(14)
C8 N1 C6 106.63(12)
C8 N1 C7 126.95(14)
C6 N1 C7 126.40(13)
C8 N2 C1 104.70(12)
C11 N3 C10 125.66(15)
C11 N3 H3A 115.2(12)
C10 N3 H3A 118.9(12)

loop_
_geom_bond_atom_site_label_1
_geom_bond_atom_site_label_2
_geom_bond_distance
C1 N2 1.385(2)
C1 C2 1.391(2)
C1 C6 1.400(2)
C2 C3 1.375(2)
C2 H2 0.9300
C3 C4 1.388(3)
C3 H3 0.9300
C4 C5 1.377(2)
C4 H4 0.9300
C5 C6 1.385(2)
C5 H5 0.9300
C6 N1 1.380(2)
C7 N1 1.4566(19)
C7 H7A 0.9600
C7 H7B 0.9600
C7 H7C 0.9600
C8 N2 1.3163(19)
C8 N1 1.3639(19)
C8 C9 1.484(2)
C9 C10 1.512(2)
C9 H9A 0.9700
C9 H9B 0.9700
C10 N3 1.452(2)
C10 H10A 0.9700
C10 H10B 0.9700
C11 N3 1.3032(19)
C11 C12 1.404(2)
C11 H11 0.9300
C12 C13 1.435(2)
C12 C21 1.451(2)
C13 O1 1.2699(18)
C13 C14 1.437(2)
C14 C15 1.335(2)
C14 H14 0.9300
C15 C16 1.423(2)
C15 H15 0.9300
C16 C17 1.397(2)
C16 C21 1.413(2)
C17 C18 1.360(3)
C17 H17 0.9300
C18 C19 1.384(3)
C18 H18 0.9300
C19 C20 1.372(2)
C19 H19 0.9300
C20 C21 1.402(2)
C20 H20 0.9300
N3 H3A 0.868(19)

loop_
_geom_torsion_atom_site_label_1
_geom_torsion_atom_site_label_2
_geom_torsion_atom_site_label_3
_geom_torsion_atom_site_label_4
_geom_torsion
N2 C1 C2 C3 179.03(15)
C6 C1 C2 C3 -0.8(2)
C1 C2 C3 C4 -0.6(3)
C2 C3 C4 C5 1.2(3)
C3 C4 C5 C6 -0.4(2)
C4 C5 C6 N1 -179.81(15)
C4 C5 C6 C1 -1.1(2)
N2 C1 C6 N1 0.85(16)
C2 C1 C6 N1 -179.27(13)
N2 C1 C6 C5 -178.20(13)
C2 C1 C6 C5 1.7(2)
N2 C8 C9 C10 -9.2(2)
N1 C8 C9 C10 169.49(13)
C8 C9 C10 N3 -63.49(18)
N3 C11 C12 C13 0.3(2)
N3 C11 C12 C21 179.44(14)
C11 C12 C13 O1 -3.2(2)
C21 C12 C13 O1 177.68(14)
C11 C12 C13 C14 176.27(14)
C21 C12 C13 C14 -2.9(2)
O1 C13 C14 C15 -177.26(16)
C12 C13 C14 C15 3.3(2)
C13 C14 C15 C16 -0.9(3)
C14 C15 C16 C17 178.45(17)
C14 C15 C16 C21 -1.8(3)
C21 C16 C17 C18 -0.8(3)
C15 C16 C17 C18 178.88(17)
C16 C17 C18 C19 -0.4(3)
C17 C18 C19 C20 1.0(3)
C18 C19 C20 C21 -0.4(3)
C19 C20 C21 C16 -0.8(2)
C19 C20 C21 C12 178.75(16)
C17 C16 C21 C20 1.4(2)
C15 C16 C21 C20 -178.35(15)
C17 C16 C21 C12 -178.17(14)
C15 C16 C21 C12 2.1(2)
C11 C12 C21 C20 1.6(2)
C13 C12 C21 C20 -179.25(15)
C11 C12 C21 C16 -178.86(14)
C13 C12 C21 C16 0.3(2)
N2 C8 N1 C6 0.74(16)
C9 C8 N1 C6 -178.05(13)
N2 C8 N1 C7 -178.13(14)
C9 C8 N1 C7 3.1(2)
C5 C6 N1 C8 177.98(16)
C1 C6 N1 C8 -0.93(15)
C5 C6 N1 C7 -3.1(3)
C1 C6 N1 C7 177.95(14)
N1 C8 N2 C1 -0.21(16)
C9 C8 N2 C1 178.57(13)
C2 C1 N2 C8 179.72(16)
C6 C1 N2 C8 -0.41(16)
C12 C11 N3 C10 -175.93(15)
C9 C10 N3 C11 -126.44(17)
